data_2211446
loop_
_publ_author_name
'Forsyth, Craig M.'
'Langford, Steven J.'
'Lee, Katrina A.'

_publ_section_title
;
 (<i>Z</i>)-Benzyl 2-(hydroxyimino)acetoacetate
;
_journal_coeditor_code HG2130
_journal_issue 12
_journal_name_full 'Acta Crystallographica Section E'
_journal_page_first o5654
_journal_page_last o5655
_journal_paper_doi 10.1107/S1600536806047738
_journal_volume 62
_journal_year 2006
_chemical_formula_moiety 'C11 H11 N O4'
_chemical_formula_sum 'C11 H11 N O4'
_chemical_formula_weight 221.21
_chemical_name_systematic
;
 (Z)-benzyl 2-(hydroxyimino)acetoacetate
;
_space_group_IT_number 29
_symmetry_cell_setting orthorhombic
_symmetry_space_group_name_Hall 'P 2c -2ac'
_symmetry_space_group_name_H-M 'P c a 21'
_atom_sites_solution_hydrogens geom
_atom_sites_solution_primary direct
_atom_sites_solution_secondary difmap
_audit_creation_method SHELXL-97
_cell_angle_alpha 90.00
_cell_angle_beta 90.00
_cell_angle_gamma 90.00
_cell_formula_units_Z 4
_cell_length_a 10.464(2)
_cell_length_b 11.191(2)
_cell_length_c 9.1463(18)
_cell_measurement_reflns_used 22998
_cell_measurement_temperature 123(2)
_cell_measurement_theta_max 29.95
_cell_measurement_theta_min 2.66
_cell_volume 1071.1(4)
_computing_cell_refinement 'Bruker Apex2'
_computing_data_collection 'Bruker Apex2 (Bruker ASX, 2005)'
_computing_data_reduction 'Bruker Apex2'
_computing_molecular_graphics 'X-Seed (Barbour, 2001) and POV-Ray (Cason, 2003)'
_computing_publication_material SHELXL97
_computing_structure_refinement 'SHELXL97 (Sheldrick, 1997)'
_computing_structure_solution 'SHELXS97 (Sheldrick, 1997)'
_diffrn_ambient_temperature 123(2)
_diffrn_measured_fraction_theta_full 0.998
_diffrn_measured_fraction_theta_max 0.998
_diffrn_measurement_device_type 'Bruker X8 APEX KAPPA CCD'
_diffrn_measurement_method '\f and \w'
_diffrn_radiation_monochromator graphite
_diffrn_radiation_source 'fine-focus sealed tube'
_diffrn_radiation_type MoK\a
_diffrn_radiation_wavelength 0.71073
_diffrn_reflns_av_R_equivalents 0.0288
_diffrn_reflns_av_sigmaI/netI 0.0189
_diffrn_reflns_limit_h_max 13
_diffrn_reflns_limit_h_min -14
_diffrn_reflns_limit_k_max 15
_diffrn_reflns_limit_k_min -15
_diffrn_reflns_limit_l_max 11
_diffrn_reflns_limit_l_min -12
_diffrn_reflns_number 22998
_diffrn_reflns_theta_full 29.95
_diffrn_reflns_theta_max 29.95
_diffrn_reflns_theta_min 2.66
_diffrn_standards_number 0
_exptl_absorpt_coefficient_mu 0.106
_exptl_absorpt_correction_T_max 0.9864
_exptl_absorpt_correction_T_min 0.9641
_exptl_absorpt_correction_type multi-scan
_exptl_absorpt_process_details '(SADABS; Bruker ASX, 2005)'
_exptl_crystal_colour colourless
_exptl_crystal_density_diffrn 1.372
_exptl_crystal_density_method 'not measured'
_exptl_crystal_description prism
_exptl_crystal_F_000 464
_exptl_crystal_size_max 0.25
_exptl_crystal_size_mid 0.13
_exptl_crystal_size_min 0.13
_refine_diff_density_max 0.156
_refine_diff_density_min -0.207
_refine_ls_abs_structure_details 'Flack (1983)'
_refine_ls_abs_structure_Flack 1.0(11)
_refine_ls_extinction_method none
_refine_ls_goodness_of_fit_ref 1.150
_refine_ls_hydrogen_treatment mixed
_refine_ls_matrix_type full
_refine_ls_number_parameters 150
_refine_ls_number_reflns 1646
_refine_ls_number_restraints 1
_refine_ls_restrained_S_all 1.149
_refine_ls_R_factor_all 0.0400
_refine_ls_R_factor_gt 0.0358
_refine_ls_shift/su_max 0.000
_refine_ls_shift/su_mean 0.000
_refine_ls_structure_factor_coef Fsqd
_refine_ls_weighting_details 'calc w=1/[\s^2^(Fo^2^)+(0.0342P)^2^+0.2190P] where P=(Fo^2^+2Fc^2^)/3'
_refine_ls_weighting_scheme calc
_refine_ls_wR_factor_gt 0.0784
_refine_ls_wR_factor_ref 0.0822
_reflns_number_gt 1539
_reflns_number_total 1646
_reflns_threshold_expression >2sigma(I)
_cod_data_source_file hg2130.cif
_cod_data_source_block I
_cod_original_cell_volume 1071.0(4)
_cod_original_sg_symbol_H-M 'P c a 2 1'
_cod_database_code 2211446
_cod_database_fobs_code 2211446

loop_
_symmetry_equiv_pos_as_xyz
'x, y, z'
'-x, -y, z+1/2'
'-x+1/2, y, z+1/2'
'x+1/2, -y, z'

loop_
_atom_site_type_symbol
_atom_site_label
_atom_site_fract_x
_atom_site_fract_y
_atom_site_fract_z
_atom_site_U_iso_or_equiv
_atom_site_adp_type
_atom_site_calc_flag
_atom_site_refinement_flags
_atom_site_occupancy
O O1 0.74196(14) 0.26037(10) -0.01600(18) 0.0267(3) Uani d . 1
O O2 0.81791(13) 0.42542(11) 0.24191(14) 0.0240(3) Uani d . 1
O O3 0.76939(12) 0.57521(9) 0.08534(15) 0.0208(3) Uani d . 1
O O4 1.02693(13) 0.56878(11) -0.00456(17) 0.0260(3) Uani d . 1
N N1 0.99205(15) 0.45948(13) -0.06618(19) 0.0222(3) Uani d . 1
C C1 0.9202(2) 0.23516(16) -0.1779(2) 0.0289(4) Uani d . 1
H H1A 0.8752 0.1627 -0.2090 0.043 Uiso calc R 1
H H1B 1.0039 0.2134 -0.1379 0.043 Uiso calc R 1
H H1C 0.9318 0.2883 -0.2619 0.043 Uiso calc R 1
C C2 0.84357(17) 0.29767(15) -0.0630(2) 0.0215(3) Uani d . 1
C C3 0.89246(16) 0.41515(14) -0.0056(2) 0.0185(3) Uani d . 1
C C4 0.82298(15) 0.47153(14) 0.1220(2) 0.0187(3) Uani d . 1
C C5 0.70592(17) 0.63933(15) 0.2049(2) 0.0234(4) Uani d . 1
H H5A 0.7645 0.6471 0.2893 0.028 Uiso calc R 1
H H5B 0.6290 0.5950 0.2369 0.028 Uiso calc R 1
C C6 0.66875(17) 0.76132(15) 0.1491(2) 0.0215(4) Uani d . 1
C C7 0.55461(18) 0.81278(15) 0.1968(2) 0.0247(4) Uani d . 1
H H7 0.5000 0.7697 0.2609 0.030 Uiso calc R 1
C C8 0.5204(2) 0.92734(16) 0.1506(2) 0.0297(4) Uani d . 1
H H8 0.4433 0.9626 0.1845 0.036 Uiso calc R 1
C C9 0.5995(2) 0.99010(16) 0.0546(2) 0.0325(4) Uani d . 1
H H9 0.5759 1.0677 0.0224 0.039 Uiso calc R 1
C C10 0.7124(2) 0.93891(16) 0.0065(3) 0.0326(5) Uani d . 1
H H10 0.7660 0.9815 -0.0592 0.039 Uiso calc R 1
C C11 0.7478(2) 0.82501(15) 0.0540(2) 0.0273(4) Uani d . 1
H H11 0.8259 0.7908 0.0215 0.033 Uiso calc R 1
H H1 1.095(3) 0.590(2) -0.056(3) 0.049(8) Uiso d . 1

loop_
_atom_site_aniso_label
_atom_site_aniso_U_11
_atom_site_aniso_U_22
_atom_site_aniso_U_33
_atom_site_aniso_U_12
_atom_site_aniso_U_13
_atom_site_aniso_U_23
O1 0.0291(6) 0.0236(6) 0.0275(7) -0.0044(5) 0.0008(6) 0.0009(6)
O2 0.0289(7) 0.0250(6) 0.0180(6) 0.0001(5) -0.0006(5) 0.0030(5)
O3 0.0255(6) 0.0203(5) 0.0167(6) 0.0033(4) 0.0026(6) 0.0001(5)
O4 0.0223(6) 0.0239(6) 0.0319(8) -0.0042(5) 0.0004(6) 0.0003(6)
N1 0.0218(7) 0.0203(7) 0.0246(8) 0.0016(6) -0.0014(6) 0.0014(6)
C1 0.0364(10) 0.0241(8) 0.0262(9) 0.0064(7) 0.0022(9) -0.0025(8)
C2 0.0265(8) 0.0184(7) 0.0196(9) 0.0023(6) -0.0022(8) 0.0033(7)
C3 0.0183(8) 0.0199(7) 0.0174(8) 0.0028(6) -0.0014(7) 0.0025(6)
C4 0.0176(7) 0.0183(7) 0.0201(8) -0.0023(6) -0.0023(6) 0.0003(6)
C5 0.0303(9) 0.0228(8) 0.0170(9) 0.0026(6) 0.0049(7) -0.0005(7)
C6 0.0252(8) 0.0190(7) 0.0203(9) -0.0031(6) -0.0005(7) -0.0021(7)
C7 0.0276(9) 0.0236(8) 0.0231(9) -0.0009(6) 0.0014(8) -0.0020(7)
C8 0.0367(10) 0.0240(9) 0.0285(10) 0.0068(7) -0.0032(9) -0.0063(8)
C9 0.0480(11) 0.0178(7) 0.0318(10) 0.0002(8) -0.0097(10) -0.0016(8)
C10 0.0429(12) 0.0242(8) 0.0307(11) -0.0104(8) -0.0007(9) 0.0036(8)
C11 0.0282(8) 0.0252(8) 0.0285(10) -0.0038(7) 0.0015(8) -0.0011(8)

loop_
_atom_type_symbol
_atom_type_description
_atom_type_scat_dispersion_real
_atom_type_scat_dispersion_imag
_atom_type_scat_source
C C 0.0033 0.0016 'International Tables Vol C Tables 4.2.6.8 and 6.1.1.4'
H H 0.0000 0.0000 'International Tables Vol C Tables 4.2.6.8 and 6.1.1.4'
N N 0.0061 0.0033 'International Tables Vol C Tables 4.2.6.8 and 6.1.1.4'
O O 0.0106 0.0060 'International Tables Vol C Tables 4.2.6.8 and 6.1.1.4'

loop_
_geom_angle_atom_site_label_1
_geom_angle_atom_site_label_2
_geom_angle_atom_site_label_3
_geom_angle
C4 O3 C5 115.43(14)
N1 O4 H1 103.0(18)
C3 N1 O4 112.20(15)
C2 C1 H1A 109.5
C2 C1 H1B 109.5
H1A C1 H1B 109.5
C2 C1 H1C 109.5
H1A C1 H1C 109.5
H1B C1 H1C 109.5
O1 C2 C1 123.69(16)
O1 C2 C3 118.16(16)
C1 C2 C3 118.12(15)
N1 C3 C2 117.66(16)
N1 C3 C4 124.29(15)
C2 C3 C4 118.03(14)
O2 C4 O3 125.43(16)
O2 C4 C3 122.75(15)
O3 C4 C3 111.82(15)
O3 C5 C6 107.91(14)
O3 C5 H5A 110.1
C6 C5 H5A 110.1
O3 C5 H5B 110.1
C6 C5 H5B 110.1
H5A C5 H5B 108.4
C7 C6 C11 119.43(16)
C7 C6 C5 119.23(16)
C11 C6 C5 121.32(16)
C6 C7 C8 120.25(18)
C6 C7 H7 119.9
C8 C7 H7 119.9
C9 C8 C7 119.98(19)
C9 C8 H8 120.0
C7 C8 H8 120.0
C10 C9 C8 119.84(18)
C10 C9 H9 120.1
C8 C9 H9 120.1
C9 C10 C11 120.4(2)
C9 C10 H10 119.8
C11 C10 H10 119.8
C6 C11 C10 120.14(19)
C6 C11 H11 119.9
C10 C11 H11 119.9

loop_
_geom_bond_atom_site_label_1
_geom_bond_atom_site_label_2
_geom_bond_distance
O1 C2 1.221(2)
O2 C4 1.213(2)
O3 C4 1.3316(19)
O3 C5 1.467(2)
O4 N1 1.395(2)
O4 H1 0.89(3)
N1 C3 1.280(2)
C1 C2 1.495(3)
C1 H1A 0.9800
C1 H1B 0.9800
C1 H1C 0.9800
C2 C3 1.505(2)
C3 C4 1.513(2)
C5 C6 1.508(2)
C5 H5A 0.9900
C5 H5B 0.9900
C6 C7 1.396(3)
C6 C11 1.396(3)
C7 C8 1.397(2)
C7 H7 0.9500
C8 C9 1.396(3)
C8 H8 0.9500
C9 C10 1.385(3)
C9 H9 0.9500
C10 C11 1.397(3)
C10 H10 0.9500
C11 H11 0.9500

loop_
_geom_hbond_atom_site_label_D
_geom_hbond_atom_site_label_H
_geom_hbond_atom_site_label_A
_geom_hbond_site_symmetry_A
_geom_hbond_distance_DH
_geom_hbond_distance_HA
_geom_hbond_distance_DA
_geom_hbond_angle_DHA
O4 H1 O2 2_764 0.89(3) 2.06(3) 2.831(2) 144(2)
O4 H1 O1 4_565 0.89(3) 2.30(3) 2.9545(19) 130(2)

loop_
_geom_torsion_atom_site_label_1
_geom_torsion_atom_site_label_2
_geom_torsion_atom_site_label_3
_geom_torsion_atom_site_label_4
_geom_torsion
O4 N1 C3 C2 179.33(13)
O4 N1 C3 C4 -2.3(2)
O1 C2 C3 N1 -172.98(17)
C1 C2 C3 N1 5.1(2)
O1 C2 C3 C4 8.5(2)
C1 C2 C3 C4 -173.36(16)
C5 O3 C4 O2 3.5(2)
C5 O3 C4 C3 -176.76(14)
N1 C3 C4 O2 -114.4(2)
C2 C3 C4 O2 64.0(2)
N1 C3 C4 O3 65.9(2)
C2 C3 C4 O3 -115.72(16)
C4 O3 C5 C6 171.70(13)
O3 C5 C6 C7 144.05(16)
O3 C5 C6 C11 -37.7(2)
C11 C6 C7 C8 -0.5(3)
C5 C6 C7 C8 177.77(17)
C6 C7 C8 C9 1.0(3)
C7 C8 C9 C10 -0.6(3)
C8 C9 C10 C11 -0.3(3)
C7 C6 C11 C10 -0.4(3)
C5 C6 C11 C10 -178.60(18)
C9 C10 C11 C6 0.8(3)

loop_
_cod_related_entry_id
_cod_related_entry_database
_cod_related_entry_code
1 ChemSpider 7831021
